data_7001520
loop_
_publ_author_name
'Deacon, Glen B.'
'Junk, Peter C.'
'Moxey, Graeme J.'
'Guino-o, Marites'
'Ruhlandt-Senge, Karin'

_publ_section_title
;
 Metal based synthetic routes to heavy alkaline earth aryloxo complexes
 involving ligands of moderate steric bulk
;
_journal_issue 25
_journal_name_full 'Dalton Transactions'
_journal_page_first 4878
_journal_page_last 4887
_journal_paper_doi 10.1039/b903056e
_journal_year 2009
_chemical_formula_moiety 'C66 H110 Ba5 O18, C4 H10 O2'
_chemical_formula_sum 'C70 H120 Ba5 O20'
_chemical_formula_weight 1968.36
_chemical_name_systematic
;
?
;
_space_group_IT_number 2
_symmetry_cell_setting triclinic
_symmetry_space_group_name_Hall '-P 1'
_symmetry_space_group_name_H-M 'P -1'
_atom_sites_solution_hydrogens geom
_atom_sites_solution_primary direct
_atom_sites_solution_secondary difmap
_audit_creation_method SHELXL-97
_cell_angle_alpha 95.0150(10)
_cell_angle_beta 106.0160(10)
_cell_angle_gamma 97.7450(10)
_cell_formula_units_Z 2
_cell_length_a 13.3157(3)
_cell_length_b 14.4496(4)
_cell_length_c 22.7060(5)
_cell_measurement_temperature 123(2)
_cell_volume 4125.14(18)
_computing_cell_refinement 'Bruker SMART (Bruker)'
_computing_data_collection 'Bruker SMART (Bruker)'
_computing_data_reduction 'Bruker SAINT (Bruker)'
_computing_molecular_graphics 'X-Seed (Barbour, 1999)'
_computing_publication_material 'CIFTAB (Sheldrick, 1997)'
_computing_structure_refinement 'SHELXL-97 (Sheldrick, 1997)'
_computing_structure_solution 'SHELXS-97 (Sheldrick, 1990)'
_diffrn_ambient_temperature 123(2)
_diffrn_measured_fraction_theta_full 0.998
_diffrn_measured_fraction_theta_max 0.998
_diffrn_measurement_device_type 'Bruker X8 Apex II CCD'
_diffrn_measurement_method 'phi and omega scans'
_diffrn_radiation_monochromator graphite
_diffrn_radiation_source 'fine-focus sealed tube'
_diffrn_radiation_type MoK\a
_diffrn_radiation_wavelength 0.71073
_diffrn_reflns_av_R_equivalents 0.0634
_diffrn_reflns_av_sigmaI/netI 0.0935
_diffrn_reflns_limit_h_max 17
_diffrn_reflns_limit_h_min -17
_diffrn_reflns_limit_k_max 18
_diffrn_reflns_limit_k_min -18
_diffrn_reflns_limit_l_max 28
_diffrn_reflns_limit_l_min -29
_diffrn_reflns_number 53098
_diffrn_reflns_theta_full 27.50
_diffrn_reflns_theta_max 27.50
_diffrn_reflns_theta_min 0.94
_exptl_absorpt_coefficient_mu 2.413
_exptl_absorpt_correction_T_max 0.7943
_exptl_absorpt_correction_T_min 0.7135
_exptl_absorpt_correction_type multi-scan
_exptl_absorpt_process_details SADABS
_exptl_crystal_colour colourless
_exptl_crystal_density_diffrn 1.585
_exptl_crystal_density_method 'not measured'
_exptl_crystal_description block
_exptl_crystal_F_000 1960
_exptl_crystal_size_max 0.15
_exptl_crystal_size_mid 0.10
_exptl_crystal_size_min 0.10
_refine_diff_density_max 1.192
_refine_diff_density_min -2.047
_refine_diff_density_rms 0.164
_refine_ls_goodness_of_fit_ref 1.012
_refine_ls_hydrogen_treatment constr
_refine_ls_matrix_type full
_refine_ls_number_parameters 886
_refine_ls_number_reflns 18923
_refine_ls_number_restraints 0
_refine_ls_restrained_S_all 1.012
_refine_ls_R_factor_all 0.1072
_refine_ls_R_factor_gt 0.0545
_refine_ls_shift/su_max 0.000
_refine_ls_shift/su_mean 0.000
_refine_ls_structure_factor_coef Fsqd
_refine_ls_weighting_details 'calc w=1/[\s^2^(Fo^2^)+(0.0505P)^2^+12.2001P] where P=(Fo^2^+2Fc^2^)/3'
_refine_ls_weighting_scheme calc
_refine_ls_wR_factor_gt 0.1150
_refine_ls_wR_factor_ref 0.1367
_reflns_number_gt 11872
_reflns_number_total 18923
_reflns_threshold_expression >2sigma(I)
_cod_data_source_file b903056e.txt
_cod_data_source_block c:\trica
_cod_depositor_comments
;
The following automatic conversions were performed:
'_exptl_absorpt_correction_type' value 'Multi-scan' changed to
'multi-scan' according to
'/home/saulius/struct/CIF-dictionaries/cif_core.dic' dictionary named
'cif_core.dic' version 2.4.1 from 2010-06-29.

Automatic conversion script
Id: cif_fix_enum 1527 2010-12-29 10:47:43Z saulius 
;
_cod_original_cell_volume 4125.14(17)
_cod_original_sg_symbol_H-M P-1
_cod_database_code 7001520

loop_
_symmetry_equiv_pos_as_xyz
'x, y, z'
'-x, -y, -z'

loop_
_atom_site_label
_atom_site_type_symbol
_atom_site_fract_x
_atom_site_fract_y
_atom_site_fract_z
_atom_site_U_iso_or_equiv
_atom_site_adp_type
_atom_site_occupancy
_atom_site_symmetry_multiplicity
_atom_site_calc_flag
_atom_site_refinement_flags
_atom_site_disorder_assembly
_atom_site_disorder_group
Ba1 Ba 0.49924(4) -0.03689(3) 0.277440(18) 0.02787(11) Uani 1 1 d . . .
O1 O 0.4747(4) 0.1309(3) 0.2286(2) 0.0355(13) Uani 1 1 d . . .
C1 C 0.5119(9) 0.1018(8) 0.1710(5) 0.077(3) Uani 1 1 d . . .
H1 H 0.5028 0.1503 0.1433 0.116 Uiso 1 1 calc R . .
H2 H 0.4695 0.0416 0.1490 0.116 Uiso 1 1 calc R . .
H3 H 0.5868 0.0951 0.1846 0.116 Uiso 1 1 calc R . .
Ba2 Ba 0.39497(4) 0.18995(4) 0.34419(2) 0.03866(13) Uani 1 1 d . . .
O2 O 0.3210(4) 0.0212(3) 0.2873(2) 0.0311(12) Uani 1 1 d . . .
C2 C 0.2851(7) -0.0334(5) 0.3268(3) 0.0368(19) Uani 1 1 d . . .
H5 H 0.2900 0.0063 0.3650 0.055 Uiso 1 1 calc R . .
H4 H 0.3287 -0.0827 0.3364 0.055 Uiso 1 1 calc R . .
H6 H 0.2112 -0.0625 0.3069 0.055 Uiso 1 1 calc R . .
Ba3 Ba 0.67632(4) 0.21427(3) 0.311950(18) 0.02879(11) Uani 1 1 d . . .
O3 O 0.5611(4) 0.1097(3) 0.3681(2) 0.0325(12) Uani 1 1 d . . .
C3 C 0.6167(7) 0.1237(7) 0.4318(4) 0.050(2) Uani 1 1 d . . .
H7 H 0.5787 0.1595 0.4546 0.075 Uiso 1 1 calc R . .
H8 H 0.6880 0.1588 0.4381 0.075 Uiso 1 1 calc R . .
H9 H 0.6221 0.0625 0.4469 0.075 Uiso 1 1 calc R . .
Ba4 Ba 0.26109(3) 0.05949(3) 0.172310(17) 0.02560(11) Uani 1 1 d . . .
O4 O 0.5266(4) 0.3182(3) 0.3172(2) 0.0325(12) Uani 1 1 d . . .
C4 C 0.5109(7) 0.4080(5) 0.3361(4) 0.039(2) Uani 1 1 d . . .
H10 H 0.4587 0.4031 0.3592 0.059 Uiso 1 1 calc R . .
H11 H 0.4849 0.4395 0.2997 0.059 Uiso 1 1 calc R . .
H12 H 0.5781 0.4445 0.3625 0.059 Uiso 1 1 calc R . .
Ba5 Ba 0.44554(3) 0.30109(3) 0.193440(18) 0.02556(11) Uani 1 1 d . . .
O5 O 0.2860(4) 0.2288(3) 0.2385(2) 0.0293(11) Uani 1 1 d . . .
C5 C 0.2158(7) 0.2806(7) 0.2542(4) 0.049(2) Uani 1 1 d . . .
H13 H 0.2145 0.2725 0.2964 0.073 Uiso 1 1 calc R . .
H14 H 0.1448 0.2587 0.2255 0.073 Uiso 1 1 calc R . .
H15 H 0.2379 0.3473 0.2519 0.073 Uiso 1 1 calc R . .
O6 O 0.6482(4) 0.2977(4) 0.2112(2) 0.0337(12) Uani 1 1 d . . .
C6 C 0.7409(6) 0.3418(6) 0.2076(3) 0.0330(18) Uani 1 1 d . . .
O7 O 0.6945(4) 0.0398(4) 0.2783(2) 0.0349(12) Uani 1 1 d . . .
C7 C 0.7762(6) 0.4361(6) 0.2313(3) 0.0342(18) Uani 1 1 d . . .
O8 O 0.3587(4) -0.0905(3) 0.1671(2) 0.0336(12) Uani 1 1 d . . .
C8 C 0.8733(7) 0.4804(6) 0.2260(4) 0.044(2) Uani 1 1 d . . .
H16 H 0.8970 0.5453 0.2414 0.052 Uiso 1 1 calc R . .
O9 O 0.3039(4) 0.1808(4) 0.1002(2) 0.0335(12) Uani 1 1 d . . .
C9 C 0.9356(7) 0.4316(7) 0.1987(4) 0.045(2) Uani 1 1 d . . .
O10 O 0.3164(5) 0.2185(4) 0.4275(3) 0.0568(17) Uani 1 1 d . . .
C10 C 0.9000(7) 0.3385(7) 0.1768(4) 0.044(2) Uani 1 1 d . . .
H17 H 0.9414 0.3044 0.1577 0.053 Uiso 1 1 calc R . .
O11 O 0.5504(5) -0.1430(4) 0.3771(3) 0.0539(16) Uani 1 1 d . . .
C11 C 0.8049(7) 0.2924(6) 0.1817(3) 0.0354(18) Uani 1 1 d . . .
O12 O 0.5306(5) -0.2301(4) 0.2612(3) 0.0510(16) Uani 1 1 d . . .
C12 C 0.7068(7) 0.4905(6) 0.2577(4) 0.047(2) Uani 1 1 d . . .
H18 H 0.6392 0.4887 0.2261 0.071 Uiso 1 1 calc R . .
H19 H 0.7421 0.5560 0.2711 0.071 Uiso 1 1 calc R . .
H20 H 0.6939 0.4623 0.2932 0.071 Uiso 1 1 calc R . .
O13 O 0.7720(6) 0.3527(4) 0.4177(3) 0.067(2) Uani 1 1 d . . .
C13 C 1.0383(7) 0.4807(8) 0.1913(5) 0.066(3) Uani 1 1 d . . .
H21 H 1.0975 0.4536 0.2156 0.098 Uiso 1 1 calc R . .
H22 H 1.0480 0.5481 0.2059 0.098 Uiso 1 1 calc R . .
H23 H 1.0359 0.4723 0.1476 0.098 Uiso 1 1 calc R . .
O14 O 0.8981(5) 0.2582(5) 0.3660(3) 0.0585(18) Uani 1 1 d . . .
C14 C 0.7683(8) 0.1892(6) 0.1559(4) 0.053(2) Uani 1 1 d . . .
H25 H 0.7737 0.1514 0.1901 0.079 Uiso 1 1 calc R . .
H26 H 0.8131 0.1697 0.1310 0.079 Uiso 1 1 calc R . .
H24 H 0.6945 0.1799 0.1301 0.079 Uiso 1 1 calc R . .
O15 O 0.0625(5) 0.0056(5) 0.1929(3) 0.0559(17) Uani 1 1 d . . .
C15 C 0.7583(6) -0.0236(5) 0.2784(3) 0.0310(17) Uani 1 1 d . . .
O16 O 0.0818(5) -0.0303(4) 0.0756(2) 0.0487(16) Uani 1 1 d . . .
C16 C 0.8300(6) -0.0377(6) 0.3331(3) 0.0336(18) Uani 1 1 d . . .
O17 O 0.3886(5) 0.4833(4) 0.1698(3) 0.0490(15) Uani 1 1 d . . .
C17 C 0.8960(6) -0.1046(6) 0.3322(3) 0.0376(19) Uani 1 1 d . . .
H27 H 0.9455 -0.1124 0.3698 0.045 Uiso 1 1 calc R . .
O18 O 0.5033(5) 0.4058(4) 0.1018(2) 0.0491(15) Uani 1 1 d . . .
C18 C 0.8920(6) -0.1598(6) 0.2786(4) 0.0380(19) Uani 1 1 d . . .
O19 O 1.1601(7) -0.2515(5) 0.4163(3) 0.082(2) Uani 1 1 d . . .
C19 C 0.8197(6) -0.1477(5) 0.2256(3) 0.0374(19) Uani 1 1 d . . .
H28 H 0.8145 -0.1867 0.1886 0.045 Uiso 1 1 calc R . .
O20 O 1.2152(9) -0.4342(7) 0.3926(4) 0.119(4) Uani 1 1 d . . .
C20 C 0.7522(6) -0.0801(5) 0.2231(3) 0.0318(17) Uani 1 1 d . . .
C21 C 0.8336(7) 0.0163(6) 0.3929(3) 0.045(2) Uani 1 1 d . . .
H29 H 0.8550 0.0837 0.3920 0.067 Uiso 1 1 calc R . .
H30 H 0.8848 -0.0049 0.4268 0.067 Uiso 1 1 calc R . .
H31 H 0.7632 0.0057 0.3992 0.067 Uiso 1 1 calc R . .
C22 C 0.9690(7) -0.2264(6) 0.2767(4) 0.054(2) Uani 1 1 d . . .
H32 H 0.9302 -0.2878 0.2547 0.081 Uiso 1 1 calc R . .
H33 H 1.0080 -0.2338 0.3190 0.081 Uiso 1 1 calc R . .
H34 H 1.0190 -0.2010 0.2552 0.081 Uiso 1 1 calc R . .
C23 C 0.6764(8) -0.0691(6) 0.1619(3) 0.052(3) Uani 1 1 d . . .
H35 H 0.6937 -0.0055 0.1518 0.078 Uiso 1 1 calc R . .
H36 H 0.6037 -0.0791 0.1648 0.078 Uiso 1 1 calc R . .
H37 H 0.6826 -0.1156 0.1296 0.078 Uiso 1 1 calc R . .
C24 C 0.3095(6) -0.1644(5) 0.1255(3) 0.0276(16) Uani 1 1 d . . .
C25 C 0.2418(6) -0.2362(5) 0.1389(3) 0.0330(18) Uani 1 1 d . . .
C26 C 0.1889(7) -0.3125(5) 0.0942(3) 0.0374(19) Uani 1 1 d . . .
H38 H 0.1420 -0.3598 0.1044 0.045 Uiso 1 1 calc R . .
C27 C 0.2018(7) -0.3222(6) 0.0361(3) 0.040(2) Uani 1 1 d . . .
C28 C 0.2693(7) -0.2500(6) 0.0230(3) 0.043(2) Uani 1 1 d . . .
H39 H 0.2793 -0.2547 -0.0169 0.052 Uiso 1 1 calc R . .
C29 C 0.3230(6) -0.1713(6) 0.0651(3) 0.0345(18) Uani 1 1 d . . .
C30 C 0.2249(7) -0.2295(6) 0.2019(4) 0.047(2) Uani 1 1 d . . .
H40 H 0.2930 -0.2257 0.2335 0.070 Uiso 1 1 calc R . .
H41 H 0.1765 -0.2854 0.2044 0.070 Uiso 1 1 calc R . .
H42 H 0.1943 -0.1729 0.2087 0.070 Uiso 1 1 calc R . .
C31 C 0.1481(8) -0.4066(6) -0.0106(4) 0.059(3) Uani 1 1 d . . .
H43 H 0.1551 -0.3944 -0.0512 0.088 Uiso 1 1 calc R . .
H44 H 0.0729 -0.4195 -0.0129 0.088 Uiso 1 1 calc R . .
H45 H 0.1812 -0.4613 0.0017 0.088 Uiso 1 1 calc R . .
C32 C 0.3875(7) -0.0923(7) 0.0477(4) 0.051(2) Uani 1 1 d . . .
H46 H 0.3877 -0.1074 0.0048 0.076 Uiso 1 1 calc R . .
H47 H 0.4603 -0.0826 0.0750 0.076 Uiso 1 1 calc R . .
H48 H 0.3572 -0.0348 0.0517 0.076 Uiso 1 1 calc R . .
C33 C 0.2666(6) 0.2218(5) 0.0507(3) 0.0300(17) Uani 1 1 d . . .
C34 C 0.1715(6) 0.2609(5) 0.0431(3) 0.0340(18) Uani 1 1 d . . .
C35 C 0.1349(7) 0.3064(6) -0.0084(3) 0.042(2) Uani 1 1 d . . .
H49 H 0.0711 0.3315 -0.0135 0.051 Uiso 1 1 calc R . .
C36 C 0.1892(8) 0.3163(5) -0.0526(3) 0.045(2) Uani 1 1 d . . .
C37 C 0.2787(7) 0.2783(5) -0.0446(3) 0.042(2) Uani 1 1 d . . .
H50 H 0.3159 0.2841 -0.0746 0.050 Uiso 1 1 calc R . .
C38 C 0.3192(7) 0.2309(5) 0.0058(3) 0.039(2) Uani 1 1 d . . .
C39 C 0.1138(7) 0.2540(7) 0.0906(4) 0.052(2) Uani 1 1 d . . .
H51 H 0.1597 0.2872 0.1304 0.078 Uiso 1 1 calc R . .
H52 H 0.0939 0.1876 0.0947 0.078 Uiso 1 1 calc R . .
H53 H 0.0498 0.2826 0.0780 0.078 Uiso 1 1 calc R . .
C40 C 0.1470(10) 0.3652(6) -0.1087(4) 0.072(4) Uani 1 1 d . . .
H54 H 0.1505 0.4322 -0.0954 0.109 Uiso 1 1 calc R . .
H55 H 0.0733 0.3366 -0.1298 0.109 Uiso 1 1 calc R . .
H56 H 0.1900 0.3583 -0.1370 0.109 Uiso 1 1 calc R . .
C41 C 0.4169(7) 0.1879(7) 0.0118(4) 0.052(2) Uani 1 1 d . . .
H57 H 0.4693 0.2136 0.0514 0.078 Uiso 1 1 calc R . .
H58 H 0.4464 0.2026 -0.0220 0.078 Uiso 1 1 calc R . .
H59 H 0.3991 0.1195 0.0098 0.078 Uiso 1 1 calc R . .
C42 C 0.2681(7) 0.2490(6) 0.4661(3) 0.038(2) Uani 1 1 d . . .
C43 C 0.3022(7) 0.3393(6) 0.5008(4) 0.048(2) Uani 1 1 d . . .
C44 C 0.2483(7) 0.3692(6) 0.5416(4) 0.046(2) Uani 1 1 d . . .
H60 H 0.2744 0.4292 0.5656 0.055 Uiso 1 1 calc R . .
C45 C 0.1611(7) 0.3179(6) 0.5489(4) 0.045(2) Uani 1 1 d . . .
C46 C 0.1288(7) 0.2283(6) 0.5153(4) 0.045(2) Uani 1 1 d . . .
H61 H 0.0696 0.1891 0.5208 0.054 Uiso 1 1 calc R . .
C47 C 0.1790(7) 0.1937(6) 0.4742(3) 0.039(2) Uani 1 1 d . . .
C48 C 0.4023(9) 0.3965(7) 0.4956(5) 0.074(3) Uani 1 1 d . . .
H68 H 0.4251 0.4511 0.5277 0.112 Uiso 1 1 calc R . .
H69 H 0.3886 0.4181 0.4548 0.112 Uiso 1 1 calc R . .
H70 H 0.4580 0.3575 0.5008 0.112 Uiso 1 1 calc R . .
C49 C 0.1057(8) 0.3522(7) 0.5939(4) 0.060(3) Uani 1 1 d . . .
H65 H 0.1389 0.3350 0.6348 0.090 Uiso 1 1 calc R . .
H66 H 0.0308 0.3231 0.5798 0.090 Uiso 1 1 calc R . .
H67 H 0.1112 0.4208 0.5966 0.090 Uiso 1 1 calc R . .
C50 C 0.1438(8) 0.0946(6) 0.4405(4) 0.061(3) Uani 1 1 d . . .
H62 H 0.0897 0.0611 0.4562 0.092 Uiso 1 1 calc R . .
H63 H 0.2047 0.0614 0.4472 0.092 Uiso 1 1 calc R . .
H64 H 0.1142 0.0970 0.3961 0.092 Uiso 1 1 calc R . .
C51 C 0.5299(9) -0.1272(9) 0.4348(4) 0.077(3) Uani 1 1 d . . .
H71 H 0.4736 -0.1767 0.4371 0.116 Uiso 1 1 calc R . .
H72 H 0.5075 -0.0657 0.4389 0.116 Uiso 1 1 calc R . .
H73 H 0.5945 -0.1282 0.4682 0.116 Uiso 1 1 calc R . .
C52 C 0.5863(13) -0.2270(10) 0.3682(6) 0.109(5) Uani 1 1 d . . .
H74 H 0.5328 -0.2784 0.3726 0.131 Uiso 1 1 calc R . .
H75 H 0.6518 -0.2261 0.4022 0.131 Uiso 1 1 calc R . .
C53 C 0.6084(8) -0.2507(7) 0.3124(5) 0.062(3) Uani 1 1 d . . .
H76 H 0.6121 -0.3187 0.3072 0.075 Uiso 1 1 calc R . .
H77 H 0.6783 -0.2153 0.3139 0.075 Uiso 1 1 calc R . .
C54 C 0.5354(8) -0.2755(7) 0.2036(5) 0.063(3) Uani 1 1 d . . .
H78 H 0.6071 -0.2593 0.1999 0.095 Uiso 1 1 calc R . .
H79 H 0.4846 -0.2544 0.1694 0.095 Uiso 1 1 calc R . .
H80 H 0.5179 -0.3440 0.2021 0.095 Uiso 1 1 calc R . .
C55 C 0.7140(11) 0.3673(7) 0.4623(4) 0.086(4) Uani 1 1 d . . .
H83 H 0.7308 0.3245 0.4935 0.129 Uiso 1 1 calc R . .
H82 H 0.6378 0.3547 0.4412 0.129 Uiso 1 1 calc R . .
H81 H 0.7344 0.4327 0.4825 0.129 Uiso 1 1 calc R . .
C56 C 0.8790(10) 0.3650(8) 0.4468(5) 0.085(4) Uani 1 1 d . . .
H84 H 0.8938 0.3187 0.4765 0.102 Uiso 1 1 calc R . .
H85 H 0.9031 0.4290 0.4702 0.102 Uiso 1 1 calc R . .
C57 C 0.9366(8) 0.3523(7) 0.4007(6) 0.076(4) Uani 1 1 d . . .
H86 H 0.9247 0.4005 0.3722 0.091 Uiso 1 1 calc R . .
H87 H 1.0135 0.3596 0.4216 0.091 Uiso 1 1 calc R . .
C58 C 0.9592(8) 0.2309(9) 0.3284(5) 0.080(4) Uani 1 1 d . . .
H89 H 0.9620 0.2762 0.2989 0.120 Uiso 1 1 calc R . .
H88 H 0.9272 0.1682 0.3057 0.120 Uiso 1 1 calc R . .
H90 H 1.0312 0.2291 0.3541 0.120 Uiso 1 1 calc R . .
C59 C 0.0394(8) 0.0553(8) 0.2416(4) 0.065(3) Uani 1 1 d . . .
H92 H 0.0009 0.1057 0.2263 0.098 Uiso 1 1 calc R . .
H91 H 0.1055 0.0827 0.2735 0.098 Uiso 1 1 calc R . .
H93 H -0.0045 0.0124 0.2592 0.098 Uiso 1 1 calc R . .
C60 C -0.0276(7) -0.0205(9) 0.1404(4) 0.073(4) Uani 1 1 d . . .
H94 H -0.0492 0.0366 0.1228 0.087 Uiso 1 1 calc R . .
H95 H -0.0873 -0.0534 0.1527 0.087 Uiso 1 1 calc R . .
C61 C -0.0026(8) -0.0818(7) 0.0945(5) 0.071(3) Uani 1 1 d . . .
H96 H -0.0660 -0.1022 0.0584 0.085 Uiso 1 1 calc R . .
H97 H 0.0202 -0.1385 0.1121 0.085 Uiso 1 1 calc R . .
C62 C 0.0972(9) -0.0771(9) 0.0228(4) 0.087(4) Uani 1 1 d . . .
H98 H 0.1104 -0.1408 0.0303 0.130 Uiso 1 1 calc R . .
H99 H 0.1582 -0.0422 0.0136 0.130 Uiso 1 1 calc R . .
H100 H 0.0337 -0.0810 -0.0123 0.130 Uiso 1 1 calc R . .
C63 C 0.3161(9) 0.5181(11) 0.1973(7) 0.117(6) Uani 1 1 d . . .
H101 H 0.3287 0.5871 0.2018 0.176 Uiso 1 1 calc R . .
H102 H 0.3253 0.4971 0.2380 0.176 Uiso 1 1 calc R . .
H103 H 0.2437 0.4942 0.1711 0.176 Uiso 1 1 calc R . .
C64 C 0.3678(9) 0.4905(6) 0.1049(4) 0.061(3) Uani 1 1 d . . .
H104 H 0.3416 0.5503 0.0959 0.074 Uiso 1 1 calc R . .
H105 H 0.3124 0.4377 0.0807 0.074 Uiso 1 1 calc R . .
C65 C 0.4640(10) 0.4879(7) 0.0872(4) 0.064(3) Uani 1 1 d . . .
H106 H 0.4490 0.4905 0.0423 0.077 Uiso 1 1 calc R . .
H107 H 0.5176 0.5434 0.1092 0.077 Uiso 1 1 calc R . .
C66 C 0.5928(9) 0.3970(8) 0.0788(4) 0.073(3) Uani 1 1 d . . .
H108 H 0.5703 0.3927 0.0336 0.109 Uiso 1 1 calc R . .
H109 H 0.6208 0.3400 0.0911 0.109 Uiso 1 1 calc R . .
H110 H 0.6480 0.4522 0.0961 0.109 Uiso 1 1 calc R . .
C67 C 1.1727(9) -0.1552(7) 0.4332(5) 0.075(3) Uani 1 1 d . . .
H111 H 1.2483 -0.1284 0.4457 0.113 Uiso 1 1 calc R . .
H112 H 1.1438 -0.1432 0.4679 0.113 Uiso 1 1 calc R . .
H113 H 1.1351 -0.1261 0.3981 0.113 Uiso 1 1 calc R . .
C68 C 1.2199(9) -0.2778(8) 0.3746(5) 0.077(3) Uani 1 1 d . . .
H114 H 1.2096 -0.2374 0.3411 0.093 Uiso 1 1 calc R . .
H115 H 1.2963 -0.2666 0.3975 0.093 Uiso 1 1 calc R . .
C69 C 1.1880(13) -0.3748(9) 0.3481(5) 0.102(5) Uani 1 1 d . . .
H117 H 1.1104 -0.3876 0.3287 0.123 Uiso 1 1 calc R . .
H116 H 1.2226 -0.3874 0.3155 0.123 Uiso 1 1 calc R . .
C70 C 1.1930(14) -0.5281(9) 0.3687(6) 0.122(6) Uani 1 1 d . . .
H118 H 1.1161 -0.5480 0.3528 0.183 Uiso 1 1 calc R . .
H119 H 1.2222 -0.5656 0.4012 0.183 Uiso 1 1 calc R . .
H120 H 1.2249 -0.5375 0.3350 0.183 Uiso 1 1 calc R . .

loop_
_atom_site_aniso_label
_atom_site_aniso_U_11
_atom_site_aniso_U_22
_atom_site_aniso_U_33
_atom_site_aniso_U_23
_atom_site_aniso_U_13
_atom_site_aniso_U_12
Ba1 0.0314(3) 0.0224(2) 0.0294(2) 0.00597(16) 0.00619(18) 0.00688(19)
O1 0.030(3) 0.022(3) 0.048(3) 0.014(2) -0.004(2) 0.005(2)
C1 0.070(8) 0.081(9) 0.076(7) 0.017(6) 0.013(6) 0.010(7)
Ba2 0.0445(3) 0.0392(3) 0.0346(2) 0.0051(2) 0.0144(2) 0.0091(2)
O2 0.040(3) 0.026(3) 0.031(2) 0.011(2) 0.015(2) 0.004(2)
C2 0.054(6) 0.025(4) 0.038(4) 0.011(3) 0.022(4) 0.004(4)
Ba3 0.0297(3) 0.0265(3) 0.0270(2) 0.00379(17) 0.00312(18) 0.0043(2)
O3 0.038(3) 0.033(3) 0.025(2) 0.006(2) 0.007(2) 0.004(2)
C3 0.056(6) 0.056(6) 0.043(5) 0.004(4) 0.017(4) 0.020(5)
Ba4 0.0284(3) 0.0235(2) 0.02440(19) 0.00313(16) 0.00656(17) 0.00523(19)
O4 0.043(3) 0.022(3) 0.032(2) 0.000(2) 0.012(2) 0.004(2)
C4 0.047(5) 0.026(4) 0.043(4) -0.005(3) 0.015(4) 0.002(4)
Ba5 0.0291(3) 0.0222(2) 0.02539(19) 0.00577(16) 0.00634(17) 0.00614(19)
O5 0.034(3) 0.027(3) 0.032(2) 0.006(2) 0.013(2) 0.014(2)
C5 0.055(6) 0.063(6) 0.043(5) 0.013(4) 0.025(4) 0.031(5)
O6 0.028(3) 0.038(3) 0.036(3) 0.008(2) 0.010(2) 0.003(2)
C6 0.035(5) 0.039(5) 0.028(3) 0.010(3) 0.011(3) 0.011(4)
O7 0.028(3) 0.036(3) 0.039(3) 0.004(2) 0.005(2) 0.009(2)
C7 0.034(5) 0.035(5) 0.031(4) 0.009(3) 0.004(3) 0.006(4)
O8 0.041(3) 0.030(3) 0.029(2) -0.001(2) 0.008(2) 0.007(2)
C8 0.037(5) 0.040(5) 0.046(5) 0.013(4) 0.001(4) -0.001(4)
O9 0.032(3) 0.041(3) 0.028(2) 0.005(2) 0.006(2) 0.007(2)
C9 0.031(5) 0.055(6) 0.050(5) 0.024(4) 0.010(4) 0.009(4)
O10 0.066(5) 0.058(4) 0.051(4) 0.013(3) 0.021(3) 0.014(4)
C10 0.040(5) 0.059(6) 0.048(5) 0.025(4) 0.020(4) 0.027(5)
O11 0.061(4) 0.053(4) 0.053(4) 0.026(3) 0.016(3) 0.019(3)
C11 0.039(5) 0.032(5) 0.039(4) 0.017(3) 0.013(4) 0.008(4)
O12 0.051(4) 0.041(4) 0.063(4) 0.014(3) 0.012(3) 0.018(3)
C12 0.039(5) 0.041(5) 0.057(5) -0.006(4) 0.013(4) -0.002(4)
O13 0.093(6) 0.043(4) 0.041(3) -0.006(3) -0.017(4) 0.014(4)
C13 0.034(6) 0.082(8) 0.085(7) 0.040(6) 0.017(5) 0.009(5)
O14 0.042(4) 0.060(5) 0.059(4) 0.019(3) -0.006(3) -0.005(3)
C14 0.064(7) 0.060(6) 0.048(5) 0.022(4) 0.027(5) 0.028(5)
O15 0.036(4) 0.074(5) 0.047(3) 0.010(3) 0.007(3) -0.018(3)
C15 0.026(4) 0.026(4) 0.040(4) 0.007(3) 0.008(3) 0.002(3)
O16 0.046(4) 0.061(4) 0.031(3) -0.010(3) -0.003(3) 0.023(3)
C16 0.034(5) 0.038(5) 0.032(4) 0.009(3) 0.012(3) 0.009(4)
O17 0.050(4) 0.037(4) 0.067(4) 0.019(3) 0.018(3) 0.020(3)
C17 0.035(5) 0.040(5) 0.033(4) 0.007(3) -0.002(3) 0.012(4)
O18 0.059(4) 0.045(4) 0.042(3) 0.013(3) 0.009(3) 0.010(3)
C18 0.032(5) 0.038(5) 0.043(4) 0.002(3) 0.010(4) 0.008(4)
O19 0.117(7) 0.057(5) 0.074(5) 0.012(4) 0.029(5) 0.018(5)
C19 0.045(5) 0.030(5) 0.036(4) -0.003(3) 0.014(4) 0.001(4)
O20 0.197(11) 0.084(7) 0.070(6) 0.012(5) 0.016(6) 0.046(7)
C20 0.035(5) 0.019(4) 0.036(4) 0.004(3) 0.006(3) -0.003(3)
C21 0.048(6) 0.045(5) 0.039(4) 0.009(4) 0.004(4) 0.016(4)
C22 0.051(6) 0.052(6) 0.057(5) -0.003(4) 0.014(5) 0.014(5)
C23 0.069(7) 0.038(5) 0.035(4) 0.000(4) -0.007(4) 0.010(5)
C24 0.022(4) 0.024(4) 0.038(4) 0.002(3) 0.010(3) 0.010(3)
C25 0.042(5) 0.030(4) 0.031(4) 0.004(3) 0.011(3) 0.018(4)
C26 0.043(5) 0.023(4) 0.044(4) 0.008(3) 0.006(4) 0.011(4)
C27 0.047(6) 0.032(5) 0.033(4) -0.001(3) -0.005(4) 0.016(4)
C28 0.044(5) 0.059(6) 0.027(4) 0.001(4) 0.000(3) 0.034(5)
C29 0.029(4) 0.039(5) 0.039(4) 0.007(3) 0.010(3) 0.017(4)
C30 0.061(6) 0.029(5) 0.046(5) 0.005(4) 0.012(4) -0.001(4)
C31 0.075(7) 0.047(6) 0.039(5) -0.007(4) -0.010(4) 0.018(5)
C32 0.040(5) 0.080(7) 0.040(4) 0.010(4) 0.019(4) 0.023(5)
C33 0.036(5) 0.027(4) 0.021(3) 0.001(3) 0.003(3) -0.005(3)
C34 0.035(5) 0.033(5) 0.030(4) 0.003(3) 0.006(3) 0.003(4)
C35 0.046(5) 0.032(5) 0.037(4) -0.002(3) -0.005(4) 0.007(4)
C36 0.080(7) 0.023(4) 0.021(3) -0.006(3) -0.001(4) 0.014(4)
C37 0.068(6) 0.030(5) 0.029(4) 0.002(3) 0.017(4) 0.010(4)
C38 0.053(6) 0.030(5) 0.037(4) 0.006(3) 0.016(4) 0.012(4)
C39 0.040(6) 0.066(7) 0.051(5) 0.010(4) 0.012(4) 0.011(5)
C40 0.141(11) 0.042(6) 0.030(4) 0.008(4) 0.006(5) 0.037(6)
C41 0.068(7) 0.056(6) 0.047(5) 0.013(4) 0.035(5) 0.020(5)
C42 0.049(6) 0.041(5) 0.027(4) 0.012(3) 0.009(4) 0.018(4)
C43 0.055(6) 0.033(5) 0.055(5) 0.023(4) 0.011(4) 0.003(4)
C44 0.062(7) 0.031(5) 0.043(4) 0.001(4) 0.013(4) 0.006(4)
C45 0.042(5) 0.046(6) 0.037(4) 0.002(4) 0.000(4) -0.001(4)
C46 0.042(5) 0.049(6) 0.041(4) 0.001(4) 0.009(4) 0.007(4)
C47 0.033(5) 0.036(5) 0.039(4) 0.004(3) -0.005(4) 0.002(4)
C48 0.093(9) 0.048(7) 0.089(8) 0.011(6) 0.046(7) -0.006(6)
C49 0.068(7) 0.061(7) 0.049(5) -0.005(4) 0.019(5) 0.010(5)
C50 0.055(7) 0.051(6) 0.062(6) -0.016(5) 0.002(5) 0.004(5)
C51 0.085(9) 0.103(10) 0.043(5) 0.016(5) 0.013(5) 0.017(7)
C52 0.134(13) 0.115(12) 0.096(10) 0.035(9) 0.030(9) 0.076(11)
C53 0.053(7) 0.047(6) 0.088(8) 0.024(5) 0.011(6) 0.022(5)
C54 0.054(7) 0.045(6) 0.080(7) -0.014(5) 0.006(5) 0.015(5)
C55 0.169(13) 0.057(7) 0.033(5) 0.003(4) 0.018(6) 0.047(8)
C56 0.102(10) 0.046(7) 0.067(7) -0.007(5) -0.026(7) -0.011(7)
C57 0.047(7) 0.056(7) 0.094(8) 0.023(6) -0.019(6) -0.025(5)
C58 0.034(6) 0.133(11) 0.074(7) 0.054(7) 0.008(5) 0.009(7)
C59 0.054(7) 0.091(8) 0.054(6) 0.012(5) 0.028(5) -0.004(6)
C60 0.037(6) 0.118(10) 0.044(5) 0.015(6) 0.003(4) -0.033(6)
C61 0.058(7) 0.056(7) 0.070(7) 0.010(5) -0.016(6) -0.014(6)
C62 0.071(8) 0.131(11) 0.050(6) -0.020(6) -0.013(5) 0.070(8)
C63 0.072(9) 0.179(15) 0.179(14) 0.121(12) 0.103(10) 0.084(10)
C64 0.083(8) 0.026(5) 0.057(6) 0.008(4) -0.017(5) 0.023(5)
C65 0.105(10) 0.052(7) 0.046(5) 0.020(4) 0.029(6) 0.025(6)
C66 0.075(8) 0.096(9) 0.053(6) 0.027(6) 0.030(6) 0.000(7)
C67 0.084(9) 0.057(8) 0.074(7) 0.005(6) 0.010(6) 0.005(6)
C68 0.076(9) 0.072(8) 0.077(8) -0.003(6) 0.017(6) 0.007(7)
C69 0.175(15) 0.080(10) 0.056(7) 0.016(6) 0.034(8) 0.029(10)
C70 0.194(18) 0.061(9) 0.104(11) -0.008(8) 0.038(11) 0.017(10)

loop_
_atom_type_symbol
_atom_type_description
_atom_type_scat_dispersion_real
_atom_type_scat_dispersion_imag
_atom_type_scat_source
C C 0.0033 0.0016 'International Tables Vol C Tables 4.2.6.8 and 6.1.1.4'
H H 0.0000 0.0000 'International Tables Vol C Tables 4.2.6.8 and 6.1.1.4'
O O 0.0106 0.0060 'International Tables Vol C Tables 4.2.6.8 and 6.1.1.4'
Ba Ba -0.3244 2.2819 'International Tables Vol C Tables 4.2.6.8 and 6.1.1.4'

loop_
_geom_angle_atom_site_label_1
_geom_angle_atom_site_label_2
_geom_angle_atom_site_label_3
_geom_angle
_geom_angle_site_symmetry_1
_geom_angle_site_symmetry_3
_geom_angle_publ_flag
O8 Ba1 O7 116.43(15) . . ?
O8 Ba1 O2 74.80(14) . . ?
O7 Ba1 O2 138.13(15) . . ?
O8 Ba1 O3 140.10(15) . . ?
O7 Ba1 O3 74.09(15) . . ?
O2 Ba1 O3 74.10(15) . . ?
O8 Ba1 O1 76.29(15) . . ?
O7 Ba1 O1 75.06(15) . . ?
O2 Ba1 O1 68.72(15) . . ?
O3 Ba1 O1 69.51(14) . . ?
O8 Ba1 O11 127.95(17) . . ?
O7 Ba1 O11 99.84(17) . . ?
O2 Ba1 O11 102.67(16) . . ?
O3 Ba1 O11 83.18(17) . . ?
O1 Ba1 O11 152.62(17) . . ?
O8 Ba1 O12 81.71(16) . . ?
O7 Ba1 O12 95.93(17) . . ?
O2 Ba1 O12 125.95(16) . . ?
O3 Ba1 O12 137.48(16) . . ?
O1 Ba1 O12 148.90(17) . . ?
O11 Ba1 O12 57.41(18) . . ?
C1 O1 Ba5 92.0(5) . . ?
C1 O1 Ba1 94.7(5) . . ?
Ba5 O1 Ba1 173.2(2) . . ?
C1 O1 Ba4 95.4(5) . . ?
Ba5 O1 Ba4 90.64(14) . . ?
Ba1 O1 Ba4 89.38(14) . . ?
C1 O1 Ba3 98.5(5) . . ?
Ba5 O1 Ba3 89.58(14) . . ?
Ba1 O1 Ba3 88.76(13) . . ?
Ba4 O1 Ba3 166.0(2) . . ?
C1 O1 Ba2 179.0(5) . . ?
Ba5 O1 Ba2 87.62(14) . . ?
Ba1 O1 Ba2 85.64(14) . . ?
Ba4 O1 Ba2 83.64(14) . . ?
Ba3 O1 Ba2 82.40(13) . . ?
O1 C1 H1 109.5 . . ?
O1 C1 H2 109.5 . . ?
H1 C1 H2 109.5 . . ?
O1 C1 H3 109.5 . . ?
H1 C1 H3 109.5 . . ?
H2 C1 H3 109.5 . . ?
O10 Ba2 O3 117.24(18) . . ?
O10 Ba2 O2 109.66(19) . . ?
O3 Ba2 O2 77.54(16) . . ?
O10 Ba2 O5 114.11(18) . . ?
O3 Ba2 O5 128.28(14) . . ?
O2 Ba2 O5 80.21(15) . . ?
O10 Ba2 O4 122.84(18) . . ?
O3 Ba2 O4 80.78(16) . . ?
O2 Ba2 O4 127.44(14) . . ?
O5 Ba2 O4 76.91(15) . . ?
O10 Ba2 O1 172.90(18) . . ?
O3 Ba2 O1 64.44(13) . . ?
O2 Ba2 O1 63.53(13) . . ?
O5 Ba2 O1 63.84(13) . . ?
O4 Ba2 O1 63.91(13) . . ?
C2 O2 Ba2 108.8(4) . . ?
C2 O2 Ba4 140.4(5) . . ?
Ba2 O2 Ba4 99.51(16) . . ?
C2 O2 Ba1 106.3(4) . . ?
Ba2 O2 Ba1 100.88(17) . . ?
Ba4 O2 Ba1 94.51(14) . . ?
O2 C2 H5 109.5 . . ?
O2 C2 H4 109.5 . . ?
H5 C2 H4 109.5 . . ?
O2 C2 H6 109.5 . . ?
H5 C2 H6 109.5 . . ?
H4 C2 H6 109.5 . . ?
O7 Ba3 O6 105.85(15) . . ?
O7 Ba3 O3 75.43(16) . . ?
O6 Ba3 O3 138.70(15) . . ?
O7 Ba3 O4 139.96(15) . . ?
O6 Ba3 O4 75.85(15) . . ?
O3 Ba3 O4 78.23(15) . . ?
O7 Ba3 O14 89.90(18) . . ?
O6 Ba3 O14 102.47(17) . . ?
O3 Ba3 O14 118.83(17) . . ?
O4 Ba3 O14 129.46(18) . . ?
O7 Ba3 O1 74.39(15) . . ?
O6 Ba3 O1 72.02(15) . . ?
O3 Ba3 O1 68.70(14) . . ?
O4 Ba3 O1 68.16(14) . . ?
O14 Ba3 O1 160.66(18) . . ?
O7 Ba3 O13 136.21(17) . . ?
O6 Ba3 O13 109.08(17) . . ?
O3 Ba3 O13 94.36(18) . . ?
O4 Ba3 O13 75.02(18) . . ?
O14 Ba3 O13 57.5(2) . . ?
O1 Ba3 O13 141.74(19) . . ?
C3 O3 Ba2 112.4(4) . . ?
C3 O3 Ba3 107.3(5) . . ?
Ba2 O3 Ba3 99.11(16) . . ?
C3 O3 Ba1 135.8(5) . . ?
Ba2 O3 Ba1 100.70(16) . . ?
Ba3 O3 Ba1 94.92(14) . . ?
O3 C3 H7 109.5 . . ?
O3 C3 H8 109.5 . . ?
H7 C3 H8 109.5 . . ?
O3 C3 H9 109.5 . . ?
H7 C3 H9 109.5 . . ?
H8 C3 H9 109.5 . . ?
O9 Ba4 O2 142.36(15) . . ?
O9 Ba4 O8 112.58(15) . . ?
O2 Ba4 O8 74.98(14) . . ?
O9 Ba4 O5 75.27(14) . . ?
O2 Ba4 O5 77.47(14) . . ?
O8 Ba4 O5 140.94(14) . . ?
O9 Ba4 O1 77.12(15) . . ?
O2 Ba4 O1 69.06(15) . . ?
O8 Ba4 O1 75.68(15) . . ?
O5 Ba4 O1 68.86(15) . . ?
O9 Ba4 O16 89.70(17) . . ?
O2 Ba4 O16 127.68(17) . . ?
O8 Ba4 O16 91.68(15) . . ?
O5 Ba4 O16 127.23(15) . . ?
O1 Ba4 O16 156.18(17) . . ?
O9 Ba4 O15 126.57(17) . . ?
O2 Ba4 O15 78.96(16) . . ?
O8 Ba4 O15 110.13(18) . . ?
O5 Ba4 O15 90.90(17) . . ?
O1 Ba4 O15 144.92(16) . . ?
O16 Ba4 O15 58.34(17) . . ?
C4 O4 Ba2 110.7(4) . . ?
C4 O4 Ba3 143.2(5) . . ?
Ba2 O4 Ba3 98.05(16) . . ?
C4 O4 Ba5 102.7(4) . . ?
Ba2 O4 Ba5 100.80(16) . . ?
Ba3 O4 Ba5 93.64(14) . . ?
O4 C4 H10 109.5 . . ?
O4 C4 H11 109.5 . . ?
H10 C4 H11 109.5 . . ?
O4 C4 H12 109.5 . . ?
H10 C4 H12 109.5 . . ?
H11 C4 H12 109.5 . . ?
O6 Ba5 O4 75.71(15) . . ?
O6 Ba5 O1 74.91(16) . . ?
O4 Ba5 O1 70.30(15) . . ?
O6 Ba5 O9 118.60(15) . . ?
O4 Ba5 O9 139.34(15) . . ?
O1 Ba5 O9 77.10(15) . . ?
O6 Ba5 O5 138.80(15) . . ?
O4 Ba5 O5 73.21(15) . . ?
O1 Ba5 O5 69.59(15) . . ?
O9 Ba5 O5 73.08(14) . . ?
O6 Ba5 O18 74.57(16) . . ?
O4 Ba5 O18 131.90(16) . . ?
O1 Ba5 O18 134.03(17) . . ?
O9 Ba5 O18 88.40(15) . . ?
O5 Ba5 O18 146.49(16) . . ?
O6 Ba5 O17 113.02(17) . . ?
O4 Ba5 O17 104.30(16) . . ?
O1 Ba5 O17 169.53(17) . . ?
O9 Ba5 O17 103.57(16) . . ?
O5 Ba5 O17 100.45(15) . . ?
O18 Ba5 O17 56.30(17) . . ?
C5 O5 Ba2 103.0(4) . . ?
C5 O5 Ba4 132.9(5) . . ?
Ba2 O5 Ba4 98.27(15) . . ?
C5 O5 Ba5 123.9(5) . . ?
Ba2 O5 Ba5 100.36(16) . . ?
Ba4 O5 Ba5 92.14(14) . . ?
O5 C5 H13 109.5 . . ?
O5 C5 H14 109.5 . . ?
H13 C5 H14 109.5 . . ?
O5 C5 H15 109.5 . . ?
H13 C5 H15 109.5 . . ?
H14 C5 H15 109.5 . . ?
C6 O6 Ba5 147.0(5) . . ?
C6 O6 Ba3 110.4(4) . . ?
Ba5 O6 Ba3 96.18(16) . . ?
O6 C6 C7 120.6(7) . . ?
O6 C6 C11 120.1(7) . . ?
C7 C6 C11 119.3(8) . . ?
C15 O7 Ba3 147.4(4) . . ?
C15 O7 Ba1 112.8(4) . . ?
Ba3 O7 Ba1 95.73(16) . . ?
C6 C7 C8 119.0(7) . . ?
C6 C7 C12 119.7(7) . . ?
C8 C7 C12 121.2(7) . . ?
C24 O8 Ba1 143.9(4) . . ?
C24 O8 Ba4 118.5(4) . . ?
Ba1 O8 Ba4 94.14(14) . . ?
C9 C8 C7 121.6(8) . . ?
C9 C8 H16 119.2 . . ?
C7 C8 H16 119.2 . . ?
C33 O9 Ba4 146.4(5) . . ?
C33 O9 Ba5 112.7(4) . . ?
Ba4 O9 Ba5 94.23(14) . . ?
C10 C9 C8 118.2(8) . . ?
C10 C9 C13 120.6(9) . . ?
C8 C9 C13 121.2(9) . . ?
C42 O10 Ba2 167.7(5) . . ?
C9 C10 C11 121.7(8) . . ?
C9 C10 H17 119.1 . . ?
C11 C10 H17 119.1 . . ?
C52 O11 C51 113.4(8) . . ?
C52 O11 Ba1 119.0(7) . . ?
C51 O11 Ba1 127.0(6) . . ?
C10 C11 C6 120.2(8) . . ?
C10 C11 C14 119.6(8) . . ?
C6 C11 C14 120.2(7) . . ?
C53 O12 C54 112.6(7) . . ?
C53 O12 Ba1 111.4(5) . . ?
C54 O12 Ba1 122.5(5) . . ?
C7 C12 H18 109.5 . . ?
C7 C12 H19 109.5 . . ?
H18 C12 H19 109.5 . . ?
C7 C12 H20 109.5 . . ?
H18 C12 H20 109.5 . . ?
H19 C12 H20 109.5 . . ?
C56 O13 C55 110.5(8) . . ?
C56 O13 Ba3 120.8(6) . . ?
C55 O13 Ba3 118.5(6) . . ?
C9 C13 H21 109.5 . . ?
C9 C13 H22 109.5 . . ?
H21 C13 H22 109.5 . . ?
C9 C13 H23 109.5 . . ?
H21 C13 H23 109.5 . . ?
H22 C13 H23 109.5 . . ?
C58 O14 C57 114.3(9) . . ?
C58 O14 Ba3 115.4(5) . . ?
C57 O14 Ba3 115.1(6) . . ?
C11 C14 H25 109.5 . . ?
C11 C14 H26 109.5 . . ?
H25 C14 H26 109.5 . . ?
C11 C14 H24 109.5 . . ?
H25 C14 H24 109.5 . . ?
H26 C14 H24 109.5 . . ?
C59 O15 C60 112.1(8) . . ?
C59 O15 Ba4 118.6(5) . . ?
C60 O15 Ba4 117.8(5) . . ?
O7 C15 C16 120.9(6) . . ?
O7 C15 C20 120.4(7) . . ?
C16 C15 C20 118.7(7) . . ?
C62 O16 C61 112.4(8) . . ?
C62 O16 Ba4 118.8(6) . . ?
C61 O16 Ba4 115.8(5) . . ?
C15 C16 C17 119.9(7) . . ?
C15 C16 C21 120.1(7) . . ?
C17 C16 C21 120.0(7) . . ?
C63 O17 C64 114.9(8) . . ?
C63 O17 Ba5 119.1(6) . . ?
C64 O17 Ba5 109.4(4) . . ?
C18 C17 C16 122.3(7) . . ?
C18 C17 H27 118.9 . . ?
C16 C17 H27 118.9 . . ?
C65 O18 C66 111.0(8) . . ?
C65 O18 Ba5 121.5(5) . . ?
C66 O18 Ba5 125.5(5) . . ?
C19 C18 C17 117.6(7) . . ?
C19 C18 C22 120.0(7) . . ?
C17 C18 C22 122.2(7) . . ?
C67 O19 C68 113.8(9) . . ?
C18 C19 C20 122.9(7) . . ?
C18 C19 H28 118.5 . . ?
C20 C19 H28 118.5 . . ?
C70 O20 C69 113.4(10) . . ?
C19 C20 C15 118.5(7) . . ?
C19 C20 C23 119.7(7) . . ?
C15 C20 C23 121.8(7) . . ?
C16 C21 H29 109.5 . . ?
C16 C21 H30 109.5 . . ?
H29 C21 H30 109.5 . . ?
C16 C21 H31 109.5 . . ?
H29 C21 H31 109.5 . . ?
H30 C21 H31 109.5 . . ?
C18 C22 H32 109.5 . . ?
C18 C22 H33 109.5 . . ?
H32 C22 H33 109.5 . . ?
C18 C22 H34 109.5 . . ?
H32 C22 H34 109.5 . . ?
H33 C22 H34 109.5 . . ?
C20 C23 H35 109.5 . . ?
C20 C23 H36 109.5 . . ?
H35 C23 H36 109.5 . . ?
C20 C23 H37 109.5 . . ?
H35 C23 H37 109.5 . . ?
H36 C23 H37 109.5 . . ?
O8 C24 C25 121.1(6) . . ?
O8 C24 C29 120.6(7) . . ?
C25 C24 C29 118.3(7) . . ?
C24 C25 C26 120.5(7) . . ?
C24 C25 C30 119.1(7) . . ?
C26 C25 C30 120.4(7) . . ?
C27 C26 C25 122.7(8) . . ?
C27 C26 H38 118.7 . . ?
C25 C26 H38 118.7 . . ?
C26 C27 C28 116.5(7) . . ?
C26 C27 C31 122.2(9) . . ?
C28 C27 C31 121.3(8) . . ?
C29 C28 C27 123.6(7) . . ?
C29 C28 H39 118.2 . . ?
C27 C28 H39 118.2 . . ?
C28 C29 C24 118.5(8) . . ?
C28 C29 C32 121.8(7) . . ?
C24 C29 C32 119.6(7) . . ?
C25 C30 H40 109.5 . . ?
C25 C30 H41 109.5 . . ?
H40 C30 H41 109.5 . . ?
C25 C30 H42 109.5 . . ?
H40 C30 H42 109.5 . . ?
H41 C30 H42 109.5 . . ?
C27 C31 H43 109.5 . . ?
C27 C31 H44 109.5 . . ?
H43 C31 H44 109.5 . . ?
C27 C31 H45 109.5 . . ?
H43 C31 H45 109.5 . . ?
H44 C31 H45 109.5 . . ?
C29 C32 H46 109.5 . . ?
C29 C32 H47 109.5 . . ?
H46 C32 H47 109.5 . . ?
C29 C32 H48 109.5 . . ?
H46 C32 H48 109.5 . . ?
H47 C32 H48 109.5 . . ?
O9 C33 C38 121.8(7) . . ?
O9 C33 C34 119.9(6) . . ?
C38 C33 C34 118.2(7) . . ?
C35 C34 C33 119.2(7) . . ?
C35 C34 C39 120.9(8) . . ?
C33 C34 C39 119.8(7) . . ?
C34 C35 C36 122.0(8) . . ?
C34 C35 H49 119.0 . . ?
C36 C35 H49 119.0 . . ?
C37 C36 C35 117.6(7) . . ?
C37 C36 C40 121.4(8) . . ?
C35 C36 C40 121.0(9) . . ?
C36 C37 C38 123.3(8) . . ?
C36 C37 H50 118.4 . . ?
C38 C37 H50 118.4 . . ?
C33 C38 C37 119.6(8) . . ?
C33 C38 C41 119.1(7) . . ?
C37 C38 C41 121.3(7) . . ?
C34 C39 H51 109.5 . . ?
C34 C39 H52 109.5 . . ?
H51 C39 H52 109.5 . . ?
C34 C39 H53 109.5 . . ?
H51 C39 H53 109.5 . . ?
H52 C39 H53 109.5 . . ?
C36 C40 H54 109.5 . . ?
C36 C40 H55 109.5 . . ?
H54 C40 H55 109.5 . . ?
C36 C40 H56 109.5 . . ?
H54 C40 H56 109.5 . . ?
H55 C40 H56 109.5 . . ?
C38 C41 H57 109.5 . . ?
C38 C41 H58 109.5 . . ?
H57 C41 H58 109.5 . . ?
C38 C41 H59 109.5 . . ?
H57 C41 H59 109.5 . . ?
H58 C41 H59 109.5 . . ?
O10 C42 C47 121.2(8) . . ?
O10 C42 C43 121.4(8) . . ?
C47 C42 C43 117.3(7) . . ?
C44 C43 C42 119.7(8) . . ?
C44 C43 C48 122.6(8) . . ?
C42 C43 C48 117.6(9) . . ?
C45 C44 C43 123.8(8) . . ?
C45 C44 H60 118.1 . . ?
C43 C44 H60 118.1 . . ?
C44 C45 C46 116.3(8) . . ?
C44 C45 C49 122.3(8) . . ?
C46 C45 C49 121.3(9) . . ?
C47 C46 C45 122.9(9) . . ?
C47 C46 H61 118.6 . . ?
C45 C46 H61 118.6 . . ?
C46 C47 C42 119.9(8) . . ?
C46 C47 C50 121.1(8) . . ?
C42 C47 C50 118.8(8) . . ?
C43 C48 H68 109.5 . . ?
C43 C48 H69 109.5 . . ?
H68 C48 H69 109.5 . . ?
C43 C48 H70 109.5 . . ?
H68 C48 H70 109.5 . . ?
H69 C48 H70 109.5 . . ?
C45 C49 H65 109.5 . . ?
C45 C49 H66 109.5 . . ?
H65 C49 H66 109.5 . . ?
C45 C49 H67 109.5 . . ?
H65 C49 H67 109.5 . . ?
H66 C49 H67 109.5 . . ?
C47 C50 H62 109.5 . . ?
C47 C50 H63 109.5 . . ?
H62 C50 H63 109.5 . . ?
C47 C50 H64 109.5 . . ?
H62 C50 H64 109.5 . . ?
H63 C50 H64 109.5 . . ?
O11 C51 H71 109.5 . . ?
O11 C51 H72 109.5 . . ?
H71 C51 H72 109.5 . . ?
O11 C51 H73 109.5 . . ?
H71 C51 H73 109.5 . . ?
H72 C51 H73 109.5 . . ?
O11 C52 C53 118.5(11) . . ?
O11 C52 H74 107.7 . . ?
C53 C52 H74 107.7 . . ?
O11 C52 H75 107.7 . . ?
C53 C52 H75 107.7 . . ?
H74 C52 H75 107.1 . . ?
C52 C53 O12 111.8(9) . . ?
C52 C53 H76 109.3 . . ?
O12 C53 H76 109.3 . . ?
C52 C53 H77 109.3 . . ?
O12 C53 H77 109.3 . . ?
H76 C53 H77 107.9 . . ?
O12 C54 H78 109.5 . . ?
O12 C54 H79 109.5 . . ?
H78 C54 H79 109.5 . . ?
O12 C54 H80 109.5 . . ?
H78 C54 H80 109.5 . . ?
H79 C54 H80 109.5 . . ?
O13 C55 H83 109.5 . . ?
O13 C55 H82 109.5 . . ?
H83 C55 H82 109.5 . . ?
O13 C55 H81 109.5 . . ?
H83 C55 H81 109.5 . . ?
H82 C55 H81 109.5 . . ?
O13 C56 C57 109.7(9) . . ?
O13 C56 H84 109.7 . . ?
C57 C56 H84 109.7 . . ?
O13 C56 H85 109.7 . . ?
C57 C56 H85 109.7 . . ?
H84 C56 H85 108.2 . . ?
O14 C57 C56 108.7(8) . . ?
O14 C57 H86 109.9 . . ?
C56 C57 H86 109.9 . . ?
O14 C57 H87 109.9 . . ?
C56 C57 H87 109.9 . . ?
H86 C57 H87 108.3 . . ?
O14 C58 H89 109.5 . . ?
O14 C58 H88 109.5 . . ?
H89 C58 H88 109.5 . . ?
O14 C58 H90 109.5 . . ?
H89 C58 H90 109.5 . . ?
H88 C58 H90 109.5 . . ?
O15 C59 H92 109.5 . . ?
O15 C59 H91 109.5 . . ?
H92 C59 H91 109.5 . . ?
O15 C59 H93 109.5 . . ?
H92 C59 H93 109.5 . . ?
H91 C59 H93 109.5 . . ?
O15 C60 C61 109.6(9) . . ?
O15 C60 H94 109.7 . . ?
C61 C60 H94 109.7 . . ?
O15 C60 H95 109.7 . . ?
C61 C60 H95 109.7 . . ?
H94 C60 H95 108.2 . . ?
C60 C61 O16 108.4(8) . . ?
C60 C61 H96 110.0 . . ?
O16 C61 H96 110.0 . . ?
C60 C61 H97 110.0 . . ?
O16 C61 H97 110.0 . . ?
H96 C61 H97 108.4 . . ?
O16 C62 H98 109.5 . . ?
O16 C62 H99 109.5 . . ?
H98 C62 H99 109.5 . . ?
O16 C62 H100 109.5 . . ?
H98 C62 H100 109.5 . . ?
H99 C62 H100 109.5 . . ?
O17 C63 H101 109.5 . . ?
O17 C63 H102 109.5 . . ?
H101 C63 H102 109.5 . . ?
O17 C63 H103 109.5 . . ?
H101 C63 H103 109.5 . . ?
H102 C63 H103 109.5 . . ?
O17 C64 C65 109.7(8) . . ?
O17 C64 H104 109.7 . . ?
C65 C64 H104 109.7 . . ?
O17 C64 H105 109.7 . . ?
C65 C64 H105 109.7 . . ?
H104 C64 H105 108.2 . . ?
O18 C65 C64 110.1(8) . . ?
O18 C65 H106 109.6 . . ?
C64 C65 H106 109.6 . . ?
O18 C65 H107 109.6 . . ?
C64 C65 H107 109.6 . . ?
H106 C65 H107 108.2 . . ?
O18 C66 H108 109.5 . . ?
O18 C66 H109 109.5 . . ?
H108 C66 H109 109.5 . . ?
O18 C66 H110 109.5 . . ?
H108 C66 H110 109.5 . . ?
H109 C66 H110 109.5 . . ?
O19 C67 H111 109.5 . . ?
O19 C67 H112 109.5 . . ?
H111 C67 H112 109.5 . . ?
O19 C67 H113 109.5 . . ?
H111 C67 H113 109.5 . . ?
H112 C67 H113 109.5 . . ?
C69 C68 O19 111.9(11) . . ?
C69 C68 H114 109.2 . . ?
O19 C68 H114 109.2 . . ?
C69 C68 H115 109.2 . . ?
O19 C68 H115 109.2 . . ?
H114 C68 H115 107.9 . . ?
O20 C69 C68 111.2(11) . . ?
O20 C69 H117 109.4 . . ?
C68 C69 H117 109.4 . . ?
O20 C69 H116 109.4 . . ?
C68 C69 H116 109.4 . . ?
H117 C69 H116 108.0 . . ?
O20 C70 H118 109.5 . . ?
O20 C70 H119 109.5 . . ?
H118 C70 H119 109.5 . . ?
O20 C70 H120 109.5 . . ?
H118 C70 H120 109.5 . . ?
H119 C70 H120 109.5 . . ?

loop_
_geom_bond_atom_site_label_1
_geom_bond_atom_site_label_2
_geom_bond_distance
_geom_bond_site_symmetry_2
_geom_bond_publ_flag
Ba1 O8 2.657(5) . ?
Ba1 O7 2.680(5) . ?
Ba1 O2 2.681(5) . ?
Ba1 O3 2.690(5) . ?
Ba1 O1 2.774(5) . ?
Ba1 O11 2.823(6) . ?
Ba1 O12 2.885(6) . ?
O1 C1 1.565(12) . ?
O1 Ba5 2.696(5) . ?
O1 Ba4 2.786(5) . ?
O1 Ba3 2.858(5) . ?
O1 Ba2 3.184(6) . ?
C1 H1 0.9800 . ?
C1 H2 0.9800 . ?
C1 H3 0.9800 . ?
Ba2 O10 2.432(6) . ?
Ba2 O3 2.582(5) . ?
Ba2 O2 2.586(5) . ?
Ba2 O5 2.591(5) . ?
Ba2 O4 2.607(5) . ?
O2 C2 1.381(8) . ?
O2 Ba4 2.644(4) . ?
C2 H5 0.9800 . ?
C2 H4 0.9800 . ?
C2 H6 0.9800 . ?
Ba3 O7 2.632(5) . ?
Ba3 O6 2.637(5) . ?
Ba3 O3 2.657(5) . ?
Ba3 O4 2.674(5) . ?
Ba3 O14 2.827(6) . ?
Ba3 O13 2.860(6) . ?
O3 C3 1.414(9) . ?
C3 H7 0.9800 . ?
C3 H8 0.9800 . ?
C3 H9 0.9800 . ?
Ba4 O9 2.612(5) . ?
Ba4 O8 2.683(5) . ?
Ba4 O5 2.686(5) . ?
Ba4 O16 2.824(5) . ?
Ba4 O15 2.829(6) . ?
O4 C4 1.391(8) . ?
O4 Ba5 2.695(5) . ?
C4 H10 0.9800 . ?
C4 H11 0.9800 . ?
C4 H12 0.9800 . ?
Ba5 O6 2.624(5) . ?
Ba5 O9 2.707(5) . ?
Ba5 O5 2.727(5) . ?
Ba5 O18 2.886(6) . ?
Ba5 O17 2.891(5) . ?
O5 C5 1.374(9) . ?
C5 H13 0.9800 . ?
C5 H14 0.9800 . ?
C5 H15 0.9800 . ?
O6 C6 1.338(9) . ?
C6 C7 1.387(11) . ?
C6 C11 1.396(10) . ?
O7 C15 1.330(9) . ?
C7 C8 1.405(11) . ?
C7 C12 1.500(11) . ?
O8 C24 1.326(8) . ?
C8 C9 1.391(12) . ?
C8 H16 0.9500 . ?
O9 C33 1.324(8) . ?
C9 C10 1.365(12) . ?
C9 C13 1.512(12) . ?
O10 C42 1.302(9) . ?
C10 C11 1.387(11) . ?
C10 H17 0.9500 . ?
O11 C52 1.381(13) . ?
O11 C51 1.416(11) . ?
C11 C14 1.515(11) . ?
O12 C53 1.411(11) . ?
O12 C54 1.434(10) . ?
C12 H18 0.9800 . ?
C12 H19 0.9800 . ?
C12 H20 0.9800 . ?
O13 C56 1.375(13) . ?
O13 C55 1.450(12) . ?
C13 H21 0.9800 . ?
C13 H22 0.9800 . ?
C13 H23 0.9800 . ?
O14 C58 1.400(12) . ?
O14 C57 1.461(12) . ?
C14 H25 0.9800 . ?
C14 H26 0.9800 . ?
C14 H24 0.9800 . ?
O15 C59 1.393(10) . ?
O15 C60 1.419(10) . ?
C15 C16 1.391(10) . ?
C15 C20 1.414(10) . ?
O16 C62 1.403(10) . ?
O16 C61 1.447(12) . ?
C16 C17 1.395(10) . ?
C16 C21 1.492(10) . ?
O17 C63 1.408(11) . ?
O17 C64 1.437(10) . ?
C17 C18 1.378(10) . ?
C17 H27 0.9500 . ?
O18 C65 1.390(11) . ?
O18 C66 1.443(11) . ?
C18 C19 1.359(11) . ?
C18 C22 1.505(11) . ?
O19 C67 1.385(11) . ?
O19 C68 1.452(13) . ?
C19 C20 1.409(11) . ?
C19 H28 0.9500 . ?
O20 C70 1.377(13) . ?
O20 C69 1.386(13) . ?
C20 C23 1.510(10) . ?
C21 H29 0.9800 . ?
C21 H30 0.9800 . ?
C21 H31 0.9800 . ?
C22 H32 0.9800 . ?
C22 H33 0.9800 . ?
C22 H34 0.9800 . ?
C23 H35 0.9800 . ?
C23 H36 0.9800 . ?
C23 H37 0.9800 . ?
C24 C25 1.391(10) . ?
C24 C29 1.427(10) . ?
C25 C26 1.394(10) . ?
C25 C30 1.504(10) . ?
C26 C27 1.376(11) . ?
C26 H38 0.9500 . ?
C27 C28 1.391(12) . ?
C27 C31 1.498(10) . ?
C28 C29 1.390(11) . ?
C28 H39 0.9500 . ?
C29 C32 1.483(12) . ?
C30 H40 0.9800 . ?
C30 H41 0.9800 . ?
C30 H42 0.9800 . ?
C31 H43 0.9800 . ?
C31 H44 0.9800 . ?
C31 H45 0.9800 . ?
C32 H46 0.9800 . ?
C32 H47 0.9800 . ?
C32 H48 0.9800 . ?
C33 C38 1.392(10) . ?
C33 C34 1.429(11) . ?
C34 C35 1.394(10) . ?
C34 C39 1.489(11) . ?
C35 C36 1.395(12) . ?
C35 H49 0.9500 . ?
C36 C37 1.352(12) . ?
C36 C40 1.518(11) . ?
C37 C38 1.402(10) . ?
C37 H50 0.9500 . ?
C38 C41 1.494(11) . ?
C39 H51 0.9800 . ?
C39 H52 0.9800 . ?
C39 H53 0.9800 . ?
C40 H54 0.9800 . ?
C40 H55 0.9800 . ?
C40 H56 0.9800 . ?
C41 H57 0.9800 . ?
C41 H58 0.9800 . ?
C41 H59 0.9800 . ?
C42 C47 1.403(12) . ?
C42 C43 1.411(11) . ?
C43 C44 1.393(12) . ?
C43 C48 1.511(13) . ?
C44 C45 1.348(12) . ?
C44 H60 0.9500 . ?
C45 C46 1.393(11) . ?
C45 C49 1.505(12) . ?
C46 C47 1.386(11) . ?
C46 H61 0.9500 . ?
C47 C50 1.513(11) . ?
C48 H68 0.9800 . ?
C48 H69 0.9800 . ?
C48 H70 0.9800 . ?
C49 H65 0.9800 . ?
C49 H66 0.9800 . ?
C49 H67 0.9800 . ?
C50 H62 0.9800 . ?
C50 H63 0.9800 . ?
C50 H64 0.9800 . ?
C51 H71 0.9800 . ?
C51 H72 0.9800 . ?
C51 H73 0.9800 . ?
C52 C53 1.402(15) . ?
C52 H74 0.9900 . ?
C52 H75 0.9900 . ?
C53 H76 0.9900 . ?
C53 H77 0.9900 . ?
C54 H78 0.9800 . ?
C54 H79 0.9800 . ?
C54 H80 0.9800 . ?
C55 H83 0.9800 . ?
C55 H82 0.9800 . ?
C55 H81 0.9800 . ?
C56 C57 1.473(16) . ?
C56 H84 0.9900 . ?
C56 H85 0.9900 . ?
C57 H86 0.9900 . ?
C57 H87 0.9900 . ?
C58 H89 0.9800 . ?
C58 H88 0.9800 . ?
C58 H90 0.9800 . ?
C59 H92 0.9800 . ?
C59 H91 0.9800 . ?
C59 H93 0.9800 . ?
C60 C61 1.446(14) . ?
C60 H94 0.9900 . ?
C60 H95 0.9900 . ?
C61 H96 0.9900 . ?
C61 H97 0.9900 . ?
C62 H98 0.9800 . ?
C62 H99 0.9800 . ?
C62 H100 0.9800 . ?
C63 H101 0.9800 . ?
C63 H102 0.9800 . ?
C63 H103 0.9800 . ?
C64 C65 1.448(14) . ?
C64 H104 0.9900 . ?
C64 H105 0.9900 . ?
C65 H106 0.9900 . ?
C65 H107 0.9900 . ?
C66 H108 0.9800 . ?
C66 H109 0.9800 . ?
C66 H110 0.9800 . ?
C67 H111 0.9800 . ?
C67 H112 0.9800 . ?
C67 H113 0.9800 . ?
C68 C69 1.434(15) . ?
C68 H114 0.9900 . ?
C68 H115 0.9900 . ?
C69 H117 0.9900 . ?
C69 H116 0.9900 . ?
C70 H118 0.9800 . ?
C70 H119 0.9800 . ?
C70 H120 0.9800 . ?
